data_7243319
loop_
_publ_author_name
'Peloquin, Andrew J.'
'McMillen, Colin D.'
'Pennington, William T.'

_publ_section_title
;
 One dimensional halogen bond design: Br&#x22EF;N versus I&#x22EF;N with
 fluoroarenes
;
_journal_issue 35
_journal_name_full CrystEngComm
_journal_page_first 6098
_journal_page_last 6106
_journal_paper_doi 10.1039/D1CE00864A
_journal_volume 23
_journal_year 2021
_chemical_formula_moiety 'Br2 C6 F4, 2(C8 H12 N2)'
_chemical_formula_sum 'C22 H24 Br2 F4 N4'
_chemical_formula_weight 580.263
_space_group_crystal_system monoclinic
_space_group_IT_number 14
_space_group_name_Hall '-P 2yn'
_space_group_name_H-M_alt 'P 1 21/n 1'
_symmetry_Int_Tables_number 14
_audit_creation_date 2021-05-25
_audit_creation_method
;
Olex2 1.3
(compiled 2020.11.12 svn.r5f609507 for OlexSys, GUI svn.r6272)
;
_audit_update_record
;
2021-06-27 deposited with the CCDC.	2021-08-02 downloaded from the CCDC.
;
_cell_angle_alpha 90
_cell_angle_beta 102.7101(15)
_cell_angle_gamma 90
_cell_formula_units_Z 2
_cell_length_a 7.0459(3)
_cell_length_b 14.8959(6)
_cell_length_c 11.1802(5)
_cell_measurement_reflns_used 7650
_cell_measurement_temperature 100(2)
_cell_measurement_theta_max 24.446
_cell_measurement_theta_min 2.89
_cell_volume 1144.66(8)
_computing_cell_refinement 'Bruker SAINT'
_computing_data_collection 'Bruker APEX3'
_computing_data_reduction 'Bruker SAINT'
_computing_molecular_graphics 'Olex2 1.3 (Dolomanov et al., 2009)'
_computing_publication_material 'Olex2 1.3 (Dolomanov et al., 2009)'
_computing_structure_refinement 'SHELXL-2016/6 (Sheldrick, 2016)'
_computing_structure_solution 'SHELXT 2014/5 (Sheldrick, 2014)'
_diffrn_ambient_temperature 100.0
_diffrn_measured_fraction_theta_full 0.9961
_diffrn_measured_fraction_theta_max 0.9962
_diffrn_measurement_device_type 'Bruker D8 Venture Photon 100'
_diffrn_measurement_method '\f and \w scans'
_diffrn_radiation_type MoK\a
_diffrn_radiation_wavelength 0.71073
_diffrn_reflns_av_R_equivalents 0.0432
_diffrn_reflns_av_unetI/netI 0.0323
_diffrn_reflns_Laue_measured_fraction_full 0.9961
_diffrn_reflns_Laue_measured_fraction_max 0.9962
_diffrn_reflns_limit_h_max 7
_diffrn_reflns_limit_h_min -9
_diffrn_reflns_limit_k_max 19
_diffrn_reflns_limit_k_min -19
_diffrn_reflns_limit_l_max 12
_diffrn_reflns_limit_l_min -14
_diffrn_reflns_number 13976
_diffrn_reflns_point_group_measured_fraction_full 0.9961
_diffrn_reflns_point_group_measured_fraction_max 0.9962
_diffrn_reflns_theta_full 25.2417
_diffrn_reflns_theta_max 26.50
_diffrn_reflns_theta_min 2.31
_diffrn_source 'Incoatec I\mS'
_diffrn_source_current 1.0
_diffrn_source_power 0.05
_diffrn_source_voltage 50.0
_exptl_absorpt_coefficient_mu 3.591
_exptl_absorpt_correction_T_max 0.7456
_exptl_absorpt_correction_T_min 0.5578
_exptl_absorpt_correction_type multi-scan
_exptl_absorpt_process_details
;
SADABS-2014/5 (Bruker,2014/5) was used for absorption correction.
wR2(int) was 0.1054 before and 0.0526 after correction.
The Ratio of minimum to maximum transmission is 0.7481.
The \l/2 correction factor is Not present.
;
_exptl_crystal_colour colourless
_exptl_crystal_colour_primary colourless
_exptl_crystal_density_diffrn 1.684
_exptl_crystal_density_meas ?
_exptl_crystal_density_method 'not measured'
_exptl_crystal_description plate
_exptl_crystal_F_000 579.477
_exptl_crystal_size_max 0.331
_exptl_crystal_size_mid 0.165
_exptl_crystal_size_min 0.036
_exptl_transmission_factor_max 'not measured'
_exptl_transmission_factor_min 'not measured'
_refine_diff_density_max 0.6947
_refine_diff_density_min -0.5077
_refine_diff_density_rms 0.1100
_refine_ls_d_res_high 0.7965
_refine_ls_d_res_low 8.7998
_refine_ls_goodness_of_fit_ref 1.0569
_refine_ls_hydrogen_treatment constr
_refine_ls_matrix_type full
_refine_ls_number_constraints 16
_refine_ls_number_parameters 149
_refine_ls_number_reflns 2362
_refine_ls_number_restraints 0
_refine_ls_restrained_S_all 1.0569
_refine_ls_R_factor_all 0.0366
_refine_ls_R_factor_gt 0.0277
_refine_ls_shift/su_max 0.0005
_refine_ls_shift/su_mean 0.0000
_refine_ls_structure_factor_coef Fsqd
_refine_ls_weighting_details 'w=1/[\s^2^(Fo^2^)+(0.0206P)^2^+1.8971P] where P=(Fo^2^+2Fc^2^)/3'
_refine_ls_weighting_scheme calc
_refine_ls_wR_factor_gt 0.0593
_refine_ls_wR_factor_ref 0.0658
_reflns_Friedel_coverage 0.0
_reflns_limit_h_max 6
_reflns_limit_h_min -8
_reflns_limit_k_max 18
_reflns_limit_k_min 0
_reflns_limit_l_max 14
_reflns_limit_l_min -5
_reflns_number_gt 2048
_reflns_number_total 2362
_reflns_threshold_expression I>=2u(I)
_cod_data_source_file d1ce00864a2.cif
_cod_data_source_block Br2F4bz_2Me4pyrz
_cod_depositor_comments
;
The following automatic conversions were performed:

data item '_exptl_crystal_density_meas' value 'not measured' was
changed to '?' -- the value is perceived as not measured.

Automatic conversion script
Id: cif_fix_values 7556 2019-12-06 15:28:31Z antanas 

 Adding full bibliography for 7243307--7243335.cif.
;
_cod_original_cell_volume 1144.66(9)
_cod_original_sg_symbol_Hall '-P 2ybc (x-z,y,z)'
_cod_database_code 7243319
_olex2_refinement_description
;
1.a Idealised Me refined as rotating group:
 C5(H5a,H5b,H5c), C7(H7a,H7b,H7c), C9(H9a,H9b,H9c), C11(H11a,H11b,H11c)
;
_olex2_submission_special_instructions 'No special instructions were received'

loop_
_space_group_symop_id
_space_group_symop_operation_xyz
1 x,y,z
2 -x+1/2,y+1/2,-z+1/2
3 -x,-y,-z
4 x-1/2,-y-1/2,z-1/2

loop_
_atom_site_label
_atom_site_type_symbol
_atom_site_fract_x
_atom_site_fract_y
_atom_site_fract_z
_atom_site_U_iso_or_equiv
_atom_site_adp_type
_atom_site_occupancy
_atom_site_refinement_flags_posn
Br1 Br 0.43026(4) 0.217532(16) 0.50261(2) 0.01795(9) Uani 1.000000 .
F1 F 0.7677(2) 0.11396(10) 0.44273(15) 0.0221(3) Uani 1.000000 .
F2 F 0.8283(2) -0.06404(10) 0.43996(15) 0.0219(3) Uani 1.000000 .
N1 N 0.4360(3) 0.41213(14) 0.5018(2) 0.0157(4) Uani 1.000000 .
C1 C 0.4686(4) 0.09272(17) 0.5008(2) 0.0172(5) Uani 1.000000 .
C2 C 0.6337(4) 0.05788(17) 0.4700(2) 0.0169(5) Uani 1.000000 .
C3 C 0.6653(4) -0.03303(17) 0.4693(2) 0.0167(5) Uani 1.000000 .
C4 C 0.4263(4) 0.45532(17) 0.3953(2) 0.0156(5) Uani 1.000000 .
C5 C 0.3411(4) 0.40616(18) 0.2789(2) 0.0215(6) Uani 1.000000 .
H5a H 0.4338(12) 0.4069(11) 0.2252(8) 0.0323(9) Uiso 1.000000 GR
H5b H 0.314(3) 0.3439(4) 0.2981(3) 0.0323(9) Uiso 1.000000 GR
H5c H 0.2200(15) 0.4355(8) 0.2375(9) 0.0323(9) Uiso 1.000000 GR
C6 C 0.5084(4) 0.45591(16) 0.6061(2) 0.0156(5) Uani 1.000000 .
C7 C 0.5170(4) 0.40713(18) 0.7247(2) 0.0209(6) Uani 1.000000 .
H7a H 0.457(2) 0.3479(5) 0.7078(3) 0.0314(8) Uiso 1.000000 GR
H7b H 0.6531(4) 0.3999(11) 0.7680(8) 0.0314(8) Uiso 1.000000 GR
H7c H 0.447(2) 0.4417(6) 0.7759(8) 0.0314(8) Uiso 1.000000 GR
N2 N 0.0492(3) 0.49850(15) 0.6278(2) 0.0207(5) Uani 1.000000 .
C8 C -0.0114(4) 0.42398(18) 0.5632(3) 0.0204(6) Uani 1.000000 .
C9 C -0.0206(4) 0.33871(18) 0.6343(3) 0.0250(6) Uani 1.000000 .
H9a H 0.070(2) 0.2945(5) 0.6130(15) 0.0375(9) Uiso 1.000000 GR
H9b H 0.016(3) 0.3515(3) 0.7223(3) 0.0375(9) Uiso 1.000000 GR
H9c H -0.1533(8) 0.3147(8) 0.6136(15) 0.0375(9) Uiso 1.000000 GR
C10 C 0.0604(4) 0.57456(18) 0.5649(3) 0.0208(6) Uani 1.000000 .
C11 C 0.1250(4) 0.65815(19) 0.6377(3) 0.0256(6) Uani 1.000000 .
H11a H 0.0185(11) 0.7019(6) 0.6235(15) 0.0384(9) Uiso 1.000000 GR
H11b H 0.161(3) 0.6432(3) 0.7251(3) 0.0384(9) Uiso 1.000000 GR
H11c H 0.2376(19) 0.6839(8) 0.6118(14) 0.0384(9) Uiso 1.000000 GR

loop_
_atom_site_aniso_label
_atom_site_aniso_U_11
_atom_site_aniso_U_22
_atom_site_aniso_U_33
_atom_site_aniso_U_12
_atom_site_aniso_U_13
_atom_site_aniso_U_23
Br1 0.01865(14) 0.01405(13) 0.02141(15) 0.00156(9) 0.00497(10) -0.00038(10)
F1 0.0190(8) 0.0191(8) 0.0308(9) -0.0029(6) 0.0112(7) 0.0014(7)
F2 0.0169(8) 0.0204(8) 0.0307(9) 0.0030(6) 0.0097(7) -0.0021(7)
N1 0.0145(11) 0.0134(10) 0.0195(12) 0.0014(8) 0.0046(9) 0.0006(9)
C1 0.0178(14) 0.0184(12) 0.0152(13) 0.0001(10) 0.0029(11) -0.0010(10)
C2 0.0169(13) 0.0180(12) 0.0162(13) -0.0030(10) 0.0044(10) -0.0004(10)
C3 0.0134(13) 0.0203(13) 0.0163(13) 0.0019(9) 0.0034(10) -0.0017(10)
C4 0.0126(12) 0.0189(12) 0.0148(13) 0.0031(9) 0.0020(10) 0.0006(10)
C5 0.0232(15) 0.0221(13) 0.0179(14) -0.0025(11) 0.0013(11) -0.0004(11)
C6 0.0135(13) 0.0173(12) 0.0164(13) 0.0019(9) 0.0044(10) 0.0004(10)
C7 0.0263(15) 0.0210(13) 0.0163(14) -0.0007(11) 0.0065(11) 0.0016(10)
N2 0.0143(11) 0.0253(12) 0.0232(12) 0.0028(9) 0.0054(9) 0.0007(10)
C8 0.0117(13) 0.0243(14) 0.0257(15) 0.0007(10) 0.0055(11) -0.0001(11)
C9 0.0220(15) 0.0250(14) 0.0283(16) -0.0000(11) 0.0061(12) 0.0008(12)
C10 0.0114(13) 0.0233(14) 0.0282(16) 0.0006(10) 0.0051(11) -0.0038(11)
C11 0.0248(15) 0.0257(14) 0.0271(16) -0.0015(11) 0.0077(12) -0.0036(12)

loop_
_atom_type_symbol
_atom_type_scat_dispersion_real
_atom_type_scat_dispersion_imag
_atom_type_scat_Cromer_Mann_a1
_atom_type_scat_Cromer_Mann_a2
_atom_type_scat_Cromer_Mann_a3
_atom_type_scat_Cromer_Mann_a4
_atom_type_scat_Cromer_Mann_b1
_atom_type_scat_Cromer_Mann_b2
_atom_type_scat_Cromer_Mann_b3
_atom_type_scat_Cromer_Mann_b4
_atom_type_scat_Cromer_Mann_c
_atom_type_scat_source
_atom_type_scat_dispersion_source
H 0.00000 0.00000 0.49300 0.32291 0.14019 0.04081 10.51090 26.12570 3.14236 57.79970 0.0030380000826 'International Tables Volume C Table 6.1.1.4 (pp. 500-502)' 'Henke, Gullikson and Davis, At. Data and Nucl. Data Tables, 1993, 54, 2'
C 0.00347 0.00161 2.31000 1.02000 1.58860 0.86500 20.84390 10.20750 0.56870 51.65120 0.215599998832 'International Tables Volume C Table 6.1.1.4 (pp. 500-502)' 'Henke, Gullikson and Davis, At. Data and Nucl. Data Tables, 1993, 54, 2'
F 0.01794 0.01033 3.53920 2.64120 1.51700 1.02430 10.28250 4.29440 0.26150 26.14760 0.277599990368 'International Tables Volume C Table 6.1.1.4 (pp. 500-502)' 'Henke, Gullikson and Davis, At. Data and Nucl. Data Tables, 1993, 54, 2'
Br -0.28346 2.55990 17.17890 5.23580 5.63770 3.98510 2.17230 16.57960 0.26090 41.43280 2.95569992065 'International Tables Volume C Table 6.1.1.4 (pp. 500-502)' 'Henke, Gullikson and Davis, At. Data and Nucl. Data Tables, 1993, 54, 2'
N 0.00653 0.00323 12.21260 3.13220 2.01250 1.16630 0.00570 9.89330 28.99750 0.58260 -11.5290002823 'International Tables Volume C Table 6.1.1.4 (pp. 500-502)' 'Henke, Gullikson and Davis, At. Data and Nucl. Data Tables, 1993, 54, 2'

loop_
_geom_angle_atom_site_label_1
_geom_angle_atom_site_label_2
_geom_angle_atom_site_label_3
_geom_angle
_geom_angle_site_symmetry_1
_geom_angle_site_symmetry_3
_geom_angle_publ_flag
C6 N1 C4 118.4(2) . . ?
C2 C1 Br1 120.28(19) . . ?
C3 C1 Br1 121.55(19) 3_656 . ?
C3 C1 C2 118.2(2) 3_656 . ?
C1 C2 F1 119.6(2) . . ?
C3 C2 F1 119.2(2) . . ?
C3 C2 C1 121.2(2) . . ?
C1 C3 F2 120.1(2) 3_656 . ?
C2 C3 F2 119.3(2) . . ?
C2 C3 C1 120.7(2) . 3_656 ?
C5 C4 N1 117.9(2) . . ?
C6 C4 N1 120.6(2) 3_666 . ?
C6 C4 C5 121.4(2) 3_666 . ?
H5a C5 C4 109.5 . . ?
H5b C5 C4 109.5 . . ?
H5b C5 H5a 109.5 . . ?
H5c C5 C4 109.5 . . ?
H5c C5 H5a 109.5 . . ?
H5c C5 H5b 109.5 . . ?
C4 C6 N1 121.0(2) 3_666 . ?
C7 C6 N1 117.9(2) . . ?
C7 C6 C4 121.1(2) . 3_666 ?
H7a C7 C6 109.5 . . ?
H7b C7 C6 109.5 . . ?
H7b C7 H7a 109.5 . . ?
H7c C7 C6 109.5 . . ?
H7c C7 H7a 109.5 . . ?
H7c C7 H7b 109.5 . . ?
C10 N2 C8 117.6(2) . . ?
C9 C8 N2 117.3(2) . . ?
C10 C8 N2 121.1(2) 3_566 . ?
C10 C8 C9 121.6(2) 3_566 . ?
H9a C9 C8 109.5 . . ?
H9b C9 C8 109.5 . . ?
H9b C9 H9a 109.5 . . ?
H9c C9 C8 109.5 . . ?
H9c C9 H9a 109.5 . . ?
H9c C9 H9b 109.5 . . ?
C8 C10 N2 121.3(2) 3_566 . ?
C11 C10 N2 117.4(3) . . ?
C11 C10 C8 121.3(2) . 3_566 ?
H11a C11 C10 109.5 . . ?
H11b C11 C10 109.5 . . ?
H11b C11 H11a 109.5 . . ?
H11c C11 C10 109.5 . . ?
H11c C11 H11a 109.5 . . ?
H11c C11 H11b 109.5 . . ?

loop_
_geom_bond_atom_site_label_1
_geom_bond_atom_site_label_2
_geom_bond_distance
_geom_bond_site_symmetry_2
_geom_bond_publ_flag
Br1 C1 1.879(3) . ?
F1 C2 1.345(3) . ?
F2 C3 1.344(3) . ?
N1 C4 1.342(3) . ?
N1 C6 1.336(3) . ?
C1 C2 1.384(4) . ?
C1 C3 1.390(4) 3_656 ?
C2 C3 1.373(4) . ?
C4 C5 1.498(4) . ?
C4 C6 1.401(4) 3_666 ?
C5 H5a 0.9800 . ?
C5 H5b 0.9800 . ?
C5 H5c 0.9800 . ?
C6 C7 1.502(4) . ?
C7 H7a 0.9800 . ?
C7 H7b 0.9800 . ?
C7 H7c 0.9800 . ?
N2 C8 1.342(3) . ?
N2 C10 1.345(3) . ?
C8 C9 1.507(4) . ?
C8 C10 1.397(4) 3_566 ?
C9 H9a 0.9800 . ?
C9 H9b 0.9800 . ?
C9 H9c 0.9800 . ?
C10 C11 1.502(4) . ?
C11 H11a 0.9800 . ?
C11 H11b 0.9800 . ?
C11 H11c 0.9800 . ?

loop_
_geom_torsion_atom_site_label_1
_geom_torsion_atom_site_label_2
_geom_torsion_atom_site_label_3
_geom_torsion_atom_site_label_4
_geom_torsion
_geom_torsion_site_symmetry_1
_geom_torsion_site_symmetry_2
_geom_torsion_site_symmetry_3
_geom_torsion_site_symmetry_4
_geom_torsion_publ_flag
Br1 C1 C2 F1 0.8(2) . . . . ?
Br1 C1 C2 C3 179.3(2) . . . . ?
Br1 C1 C3 F2 1.0(2) . . 3_656 3_656 ?
Br1 C1 C3 C2 -179.3(2) . . 3_656 3_656 ?
F1 C2 C1 C3 -178.8(2) . . . 3_656 ?
F1 C2 C3 F2 -0.8(3) . . . . ?
F1 C2 C3 C1 178.8(2) . . . 3_656 ?
F2 C3 C1 C2 179.4(2) . . 3_656 3_656 ?
F2 C3 C2 C1 -179.4(2) . . . . ?
N1 C4 C6 N1 -0.3(2) . . 3_666 3_666 ?
N1 C4 C6 C7 179.5(2) . . 3_666 3_666 ?
N1 C6 C4 N1 0.3(2) . . 3_666 3_666 ?
N1 C6 C4 C5 -178.8(2) . . 3_666 3_666 ?
C1 C2 C3 C1 0.2(3) . . . 3_656 ?
C1 C3 C2 C1 0.2(3) 3_656 . . . ?
N2 C8 C10 N2 -0.1(3) . . 3_566 3_566 ?
N2 C8 C10 C11 179.0(2) . . 3_566 3_566 ?
N2 C10 C8 N2 0.1(3) . . 3_566 3_566 ?
N2 C10 C8 C9 179.0(2) . . 3_566 3_566 ?
